data_7005273
loop_
_publ_author_name
'Khalimon, Andrey Yu.'
'Dorogov, Konstantin Yu.'
'Churakov, Andrei V.'
'Kuzmina, Lyudmila G.'
'Lemenovskii, Dmitry A.'
'Howard, Judith A. K.'
'Nikonov, Georgii I.'

_publ_section_title
;
 Synthesis and structural studies of germyl and germyl/stannyl
 substituted tungstenocenes
;
_journal_issue 23
_journal_name_full 'Dalton Transactions'
_journal_page_first 2440
_journal_paper_doi 10.1039/b618806k
_journal_year 2007
_chemical_formula_moiety 'C16 H26 Br1.71 Cl0.29 Ge Sn W'
_chemical_formula_sum 'C16 H26 Br1.71 Cl0.29 Ge Sn W'
_chemical_formula_weight 740.42
_chemical_name_systematic
;
?
;
_space_group_IT_number 14
_symmetry_cell_setting monoclinic
_symmetry_space_group_name_Hall '-P 2ybc'
_symmetry_space_group_name_H-M 'P 1 21/c 1'
_atom_sites_solution_hydrogens geom
_atom_sites_solution_primary direct
_atom_sites_solution_secondary difmap
_audit_creation_method SHELXL-97
_cell_angle_alpha 90.00
_cell_angle_beta 90.741(1)
_cell_angle_gamma 90.00
_cell_formula_units_Z 4
_cell_length_a 15.5322(3)
_cell_length_b 8.7717(2)
_cell_length_c 14.2873(2)
_cell_measurement_reflns_used 7509
_cell_measurement_temperature 123(2)
_cell_measurement_theta_max 30.000
_cell_measurement_theta_min 2.623
_cell_volume 1946.39(6)
_computing_structure_refinement 'SHELXL-97 (Sheldrick, 1997)'
_computing_structure_solution 'SHELXS-97 (Sheldrick, 1990)'
_diffrn_ambient_temperature 123(2)
_diffrn_measured_fraction_theta_full 0.994
_diffrn_measured_fraction_theta_max 0.994
_diffrn_measurement_device_type 'Bruker SMART 6K'
_diffrn_measurement_method \w
_diffrn_radiation_monochromator graphite
_diffrn_radiation_source 'fine-focus sealed tube'
_diffrn_radiation_type MoK\a
_diffrn_radiation_wavelength 0.71073
_diffrn_reflns_av_R_equivalents 0.0205
_diffrn_reflns_av_sigmaI/netI 0.0280
_diffrn_reflns_limit_h_max 20
_diffrn_reflns_limit_h_min -19
_diffrn_reflns_limit_k_max 11
_diffrn_reflns_limit_k_min -11
_diffrn_reflns_limit_l_max 19
_diffrn_reflns_limit_l_min -18
_diffrn_reflns_number 10353
_diffrn_reflns_theta_full 28.50
_diffrn_reflns_theta_max 28.50
_diffrn_reflns_theta_min 1.31
_diffrn_standards_decay_% 0
_diffrn_standards_interval_count 0
_diffrn_standards_number 0
_exptl_absorpt_coefficient_mu 12.246
_exptl_absorpt_correction_T_max 0.2166
_exptl_absorpt_correction_T_min 0.1308
_exptl_absorpt_correction_type multi-scan
_exptl_absorpt_process_details 'SADABS (Sheldrick, 1997)'
_exptl_crystal_colour yellow-orange
_exptl_crystal_density_diffrn 2.527
_exptl_crystal_density_method 'not measured'
_exptl_crystal_description block
_exptl_crystal_F_000 1371
_exptl_crystal_size_max 0.28
_exptl_crystal_size_mid 0.26
_exptl_crystal_size_min 0.18
_refine_diff_density_max 2.224
_refine_diff_density_min -4.672
_refine_diff_density_rms 0.281
_refine_ls_extinction_method none
_refine_ls_goodness_of_fit_ref 1.093
_refine_ls_hydrogen_treatment constr
_refine_ls_matrix_type full
_refine_ls_number_parameters 193
_refine_ls_number_reflns 4906
_refine_ls_number_restraints 0
_refine_ls_restrained_S_all 1.093
_refine_ls_R_factor_all 0.0401
_refine_ls_R_factor_gt 0.0375
_refine_ls_shift/su_max 0.001
_refine_ls_shift/su_mean 0.000
_refine_ls_structure_factor_coef Fsqd
_refine_ls_weighting_details 'calc w=1/[\s^2^(Fo^2^)+(0.0620P)^2^+24.9074P] where P=(Fo^2^+2Fc^2^)/3'
_refine_ls_weighting_scheme calc
_refine_ls_wR_factor_gt 0.1155
_refine_ls_wR_factor_ref 0.1171
_reflns_number_gt 4540
_reflns_number_total 4906
_reflns_threshold_expression I>2\s(I)
_cod_data_source_file b618806k.txt
_cod_data_source_block 4
_cod_original_sg_symbol_H-M 'P 21/c'
_cod_database_code 7005273

loop_
_symmetry_equiv_pos_as_xyz
'x, y, z'
'-x, y+1/2, -z+1/2'
'-x, -y, -z'
'x, -y-1/2, z-1/2'

loop_
_atom_site_label
_atom_site_type_symbol
_atom_site_fract_x
_atom_site_fract_y
_atom_site_fract_z
_atom_site_U_iso_or_equiv
_atom_site_adp_type
_atom_site_occupancy
_atom_site_symmetry_multiplicity
_atom_site_calc_flag
_atom_site_refinement_flags
_atom_site_disorder_assembly
_atom_site_disorder_group
W1 W 0.174094(15) 0.59040(3) 0.111521(16) 0.01269(9) Uani 1 1 d . A .
Ge1 Ge 0.19921(5) 0.30378(8) 0.12271(5) 0.01780(16) Uani 1 1 d . . .
Sn1 Sn 0.33247(3) 0.60637(5) 0.19782(3) 0.01732(12) Uani 1 1 d . . .
Br1 Br 0.3585(4) 0.8904(6) 0.2295(5) 0.0342(6) Uani 0.71 1 d P A 1
Cl1 Cl 0.365(3) 0.874(4) 0.238(3) 0.0342(6) Uani 0.29 1 d P A 2
Br2 Br 0.08349(8) 0.16257(13) 0.04599(9) 0.0539(3) Uani 1 1 d . . .
C1 C 0.1223(5) 0.6342(10) -0.0377(5) 0.0258(15) Uani 1 1 d . . .
H1A H 0.0602 0.6307 -0.0571 0.031 Uiso 1 1 calc R A .
C2 C 0.1799(5) 0.5133(9) -0.0441(5) 0.0229(14) Uani 1 1 d . A .
H2A H 0.1666 0.4090 -0.0685 0.028 Uiso 1 1 calc R . .
C3 C 0.2625(5) 0.5675(9) -0.0151(5) 0.0234(14) Uani 1 1 d . . .
H3A H 0.3176 0.5087 -0.0170 0.028 Uiso 1 1 calc R A .
C4 C 0.2540(5) 0.7276(10) 0.0061(5) 0.0284(16) Uani 1 1 d . A .
H4A H 0.3021 0.7994 0.0218 0.034 Uiso 1 1 calc R . .
C5 C 0.1672(6) 0.7671(9) -0.0075(5) 0.0289(16) Uani 1 1 d . A .
H5A H 0.1425 0.8721 -0.0030 0.035 Uiso 1 1 calc R . .
C6 C 0.0600(5) 0.5145(9) 0.2027(5) 0.0229(14) Uani 1 1 d . . .
H6A H 0.0307 0.4130 0.2006 0.028 Uiso 1 1 calc R A .
C7 C 0.1309(5) 0.5568(9) 0.2632(5) 0.0216(14) Uani 1 1 d . A .
H7A H 0.1594 0.4895 0.3108 0.026 Uiso 1 1 calc R . .
C8 C 0.1468(5) 0.7161(9) 0.2509(5) 0.0216(13) Uani 1 1 d . . .
H8A H 0.1886 0.7797 0.2877 0.026 Uiso 1 1 calc R A .
C9 C 0.0868(5) 0.7697(9) 0.1826(5) 0.0244(14) Uani 1 1 d . A .
H9A H 0.0795 0.8781 0.1625 0.029 Uiso 1 1 calc R . .
C10 C 0.0345(4) 0.6457(10) 0.1538(5) 0.0249(15) Uani 1 1 d . A .
H10A H -0.0159 0.6526 0.1097 0.030 Uiso 1 1 calc R . .
C11 C 0.2947(5) 0.2045(9) 0.0570(6) 0.0281(16) Uani 1 1 d . . .
H11A H 0.2937 0.0947 0.0697 0.042 Uiso 1 1 calc R . .
H11B H 0.3495 0.2475 0.0792 0.042 Uiso 1 1 calc R . .
H11C H 0.2883 0.2219 -0.0105 0.042 Uiso 1 1 calc R . .
C12 C 0.1909(4) 0.1951(8) 0.2458(4) 0.0183(12) Uani 1 1 d . . .
H12A H 0.2024 0.0863 0.2368 0.027 Uiso 1 1 calc R . .
H12B H 0.1329 0.2083 0.2708 0.027 Uiso 1 1 calc R . .
H12C H 0.2332 0.2377 0.2900 0.027 Uiso 1 1 calc R . .
C13 C 0.3493(5) 0.5241(9) 0.3405(5) 0.0227(14) Uani 1 1 d . A .
H13A H 0.2976 0.5510 0.3767 0.027 Uiso 1 1 calc R . .
H13B H 0.3537 0.4115 0.3392 0.027 Uiso 1 1 calc R . .
C14 C 0.4287(6) 0.5882(11) 0.3910(7) 0.036(2) Uani 1 1 d . . .
H14B H 0.4323 0.5459 0.4544 0.054 Uiso 1 1 calc R A .
H14C H 0.4242 0.6995 0.3944 0.054 Uiso 1 1 calc R . .
H14D H 0.4805 0.5604 0.3564 0.054 Uiso 1 1 calc R . .
C15 C 0.4518(5) 0.5477(11) 0.1269(6) 0.0313(18) Uani 1 1 d . A .
H15B H 0.4745 0.4519 0.1543 0.038 Uiso 1 1 calc R . .
H15C H 0.4382 0.5278 0.0602 0.038 Uiso 1 1 calc R . .
C16 C 0.5213(5) 0.6668(11) 0.1325(7) 0.038(2) Uani 1 1 d . . .
H16D H 0.5722 0.6309 0.0991 0.058 Uiso 1 1 calc R A .
H16A H 0.5367 0.6857 0.1982 0.058 Uiso 1 1 calc R . .
H16B H 0.5005 0.7615 0.1037 0.058 Uiso 1 1 calc R . .

loop_
_atom_site_aniso_label
_atom_site_aniso_U_11
_atom_site_aniso_U_22
_atom_site_aniso_U_33
_atom_site_aniso_U_23
_atom_site_aniso_U_13
_atom_site_aniso_U_12
W1 0.01210(14) 0.01527(14) 0.01073(13) 0.00010(8) 0.00133(9) 0.00017(8)
Ge1 0.0177(3) 0.0161(3) 0.0197(3) 0.0015(3) 0.0012(2) 0.0011(2)
Sn1 0.0127(2) 0.0210(2) 0.0182(2) -0.00204(16) -0.00047(16) 0.00149(15)
Br1 0.0262(12) 0.0264(16) 0.0499(17) -0.0015(10) -0.0072(9) 0.0003(9)
Cl1 0.0262(12) 0.0264(16) 0.0499(17) -0.0015(10) -0.0072(9) 0.0003(9)
Br2 0.0513(6) 0.0373(5) 0.0727(8) 0.0003(5) -0.0175(5) -0.0005(4)
C1 0.024(3) 0.041(4) 0.012(3) 0.003(3) -0.003(3) 0.004(3)
C2 0.033(4) 0.025(3) 0.011(3) -0.002(3) 0.000(3) -0.003(3)
C3 0.026(3) 0.032(4) 0.013(3) 0.000(3) 0.007(3) 0.004(3)
C4 0.035(4) 0.033(4) 0.018(3) 0.005(3) 0.007(3) -0.015(3)
C5 0.048(5) 0.022(3) 0.017(3) 0.007(3) 0.007(3) 0.010(3)
C6 0.019(3) 0.028(4) 0.022(3) 0.001(3) 0.010(3) -0.004(3)
C7 0.020(3) 0.031(4) 0.014(3) 0.002(3) 0.007(2) 0.001(3)
C8 0.021(3) 0.027(3) 0.016(3) -0.007(3) 0.009(2) 0.001(3)
C9 0.026(3) 0.022(3) 0.025(3) 0.002(3) 0.013(3) 0.008(3)
C10 0.011(3) 0.041(4) 0.022(3) 0.003(3) 0.003(2) 0.006(3)
C11 0.029(4) 0.022(4) 0.034(4) 0.000(3) 0.009(3) 0.004(3)
C12 0.020(3) 0.020(3) 0.014(3) 0.004(2) 0.003(2) 0.003(2)
C13 0.020(3) 0.032(4) 0.016(3) -0.002(3) -0.002(2) 0.005(3)
C14 0.025(4) 0.051(6) 0.032(4) -0.004(4) -0.008(3) 0.006(3)
C15 0.016(3) 0.048(5) 0.030(4) -0.015(4) 0.001(3) 0.001(3)
C16 0.021(4) 0.041(5) 0.054(6) 0.004(4) 0.012(4) -0.001(3)

loop_
_atom_type_symbol
_atom_type_description
_atom_type_scat_dispersion_real
_atom_type_scat_dispersion_imag
_atom_type_scat_source
C C 0.0033 0.0016 'International Tables Vol C Tables 4.2.6.8 and 6.1.1.4'
H H 0.0000 0.0000 'International Tables Vol C Tables 4.2.6.8 and 6.1.1.4'
Cl Cl 0.1484 0.1585 'International Tables Vol C Tables 4.2.6.8 and 6.1.1.4'
Ge Ge 0.1547 1.8001 'International Tables Vol C Tables 4.2.6.8 and 6.1.1.4'
Br Br -0.2901 2.4595 'International Tables Vol C Tables 4.2.6.8 and 6.1.1.4'
Sn Sn -0.6537 1.4246 'International Tables Vol C Tables 4.2.6.8 and 6.1.1.4'
W W -0.8490 6.8722 'International Tables Vol C Tables 4.2.6.8 and 6.1.1.4'

loop_
_geom_angle_atom_site_label_1
_geom_angle_atom_site_label_2
_geom_angle_atom_site_label_3
_geom_angle
_geom_angle_site_symmetry_1
_geom_angle_site_symmetry_3
_geom_angle_publ_flag
C3 W1 C7 156.7(3) . . ?
C3 W1 C1 59.3(3) . . ?
C7 W1 C1 142.4(3) . . ?
C3 W1 C5 59.9(3) . . ?
C7 W1 C5 140.6(3) . . ?
C1 W1 C5 36.0(3) . . ?
C3 W1 C4 36.6(3) . . ?
C7 W1 C4 148.3(3) . . ?
C1 W1 C4 59.5(3) . . ?
C5 W1 C4 35.5(3) . . ?
C3 W1 C10 142.9(3) . . ?
C7 W1 C10 59.5(3) . . ?
C1 W1 C10 83.6(3) . . ?
C5 W1 C10 91.0(3) . . ?
C4 W1 C10 125.2(3) . . ?
C3 W1 C6 152.9(3) . . ?
C7 W1 C6 36.4(3) . . ?
C1 W1 C6 108.0(3) . . ?
C5 W1 C6 125.6(3) . . ?
C4 W1 C6 160.5(3) . . ?
C10 W1 C6 35.3(3) . . ?
C3 W1 C9 139.8(3) . . ?
C7 W1 C9 59.6(3) . . ?
C1 W1 C9 95.3(3) . . ?
C5 W1 C9 81.1(3) . . ?
C4 W1 C9 104.8(3) . . ?
C10 W1 C9 35.6(3) . . ?
C6 W1 C9 59.4(3) . . ?
C3 W1 C8 146.8(3) . . ?
C7 W1 C8 36.1(3) . . ?
C1 W1 C8 130.5(3) . . ?
C5 W1 C8 107.9(3) . . ?
C4 W1 C8 114.8(3) . . ?
C10 W1 C8 59.5(3) . . ?
C6 W1 C8 60.2(3) . . ?
C9 W1 C8 35.6(3) . . ?
C3 W1 C2 35.9(3) . . ?
C7 W1 C2 151.7(3) . . ?
C1 W1 C2 35.0(3) . . ?
C5 W1 C2 59.5(3) . . ?
C4 W1 C2 59.9(3) . . ?
C10 W1 C2 111.1(3) . . ?
C6 W1 C2 119.6(3) . . ?
C9 W1 C2 130.2(3) . . ?
C8 W1 C2 165.5(3) . . ?
C3 W1 Ge1 82.6(2) . . ?
C7 W1 Ge1 82.0(2) . . ?
C1 W1 Ge1 105.9(2) . . ?
C5 W1 Ge1 135.7(2) . . ?
C4 W1 Ge1 118.2(2) . . ?
C10 W1 Ge1 109.5(2) . . ?
C6 W1 Ge1 78.4(2) . . ?
C9 W1 Ge1 136.98(18) . . ?
C8 W1 Ge1 116.40(19) . . ?
C2 W1 Ge1 76.43(19) . . ?
C3 W1 Sn1 79.42(19) . . ?
C7 W1 Sn1 81.59(18) . . ?
C1 W1 Sn1 135.2(2) . . ?
C5 W1 Sn1 109.3(2) . . ?
C4 W1 Sn1 77.2(2) . . ?
C10 W1 Sn1 135.37(19) . . ?
C6 W1 Sn1 116.85(19) . . ?
C9 W1 Sn1 107.1(2) . . ?
C8 W1 Sn1 76.27(18) . . ?
C2 W1 Sn1 113.51(19) . . ?
Ge1 W1 Sn1 83.48(2) . . ?
C11 Ge1 C12 105.4(3) . . ?
C11 Ge1 Br2 96.7(3) . . ?
C12 Ge1 Br2 95.6(2) . . ?
C11 Ge1 W1 121.5(2) . . ?
C12 Ge1 W1 120.8(2) . . ?
Br2 Ge1 W1 111.25(4) . . ?
C13 Sn1 C15 105.3(3) . . ?
C13 Sn1 Cl1 94.2(10) . . ?
C15 Sn1 Cl1 99.2(11) . . ?
C13 Sn1 Br1 98.1(2) . . ?
C15 Sn1 Br1 100.2(3) . . ?
Cl1 Sn1 Br1 4.4(9) . . ?
C13 Sn1 W1 120.07(19) . . ?
C15 Sn1 W1 122.8(2) . . ?
Cl1 Sn1 W1 109.5(8) . . ?
Br1 Sn1 W1 105.53(11) . . ?
C2 C1 C5 109.3(7) . . ?
C2 C1 W1 73.5(4) . . ?
C5 C1 W1 72.0(4) . . ?
C2 C1 H1A 125.2 . . ?
C5 C1 H1A 125.2 . . ?
W1 C1 H1A 125.2 . . ?
C1 C2 C3 107.7(7) . . ?
C1 C2 W1 71.5(4) . . ?
C3 C2 W1 70.8(4) . . ?
C1 C2 H2A 126.1 . . ?
C3 C2 H2A 126.1 . . ?
W1 C2 H2A 126.1 . . ?
C2 C3 C4 107.6(7) . . ?
C2 C3 W1 73.3(4) . . ?
C4 C3 W1 72.1(4) . . ?
C2 C3 H3A 126.0 . . ?
C4 C3 H3A 126.0 . . ?
W1 C3 H3A 126.0 . . ?
C5 C4 C3 107.5(7) . . ?
C5 C4 W1 72.2(4) . . ?
C3 C4 W1 71.3(4) . . ?
C5 C4 H4A 126.1 . . ?
C3 C4 H4A 126.1 . . ?
W1 C4 H4A 126.1 . . ?
C4 C5 C1 107.9(7) . . ?
C4 C5 W1 72.3(4) . . ?
C1 C5 W1 72.0(4) . . ?
C4 C5 H5A 125.9 . . ?
C1 C5 H5A 125.9 . . ?
W1 C5 H5A 125.9 . . ?
C10 C6 C7 107.2(7) . . ?
C10 C6 W1 72.3(4) . . ?
C7 C6 W1 71.2(4) . . ?
C10 C6 H6A 126.3 . . ?
C7 C6 H6A 126.3 . . ?
W1 C6 H6A 126.3 . . ?
C8 C7 C6 108.1(7) . . ?
C8 C7 W1 72.8(4) . . ?
C6 C7 W1 72.4(4) . . ?
C8 C7 H7A 125.8 . . ?
C6 C7 H7A 125.8 . . ?
W1 C7 H7A 125.8 . . ?
C9 C8 C7 107.2(7) . . ?
C9 C8 W1 72.2(4) . . ?
C7 C8 W1 71.1(4) . . ?
C9 C8 H8A 126.3 . . ?
C7 C8 H8A 126.3 . . ?
W1 C8 H8A 126.3 . . ?
C10 C9 C8 108.3(7) . . ?
C10 C9 W1 71.8(4) . . ?
C8 C9 W1 72.2(4) . . ?
C10 C9 H9A 125.7 . . ?
C8 C9 H9A 125.7 . . ?
W1 C9 H9A 125.7 . . ?
C6 C10 C9 109.2(7) . . ?
C6 C10 W1 72.5(4) . . ?
C9 C10 W1 72.6(4) . . ?
C6 C10 H10A 125.3 . . ?
C9 C10 H10A 125.3 . . ?
W1 C10 H10A 125.3 . . ?
Ge1 C11 H11A 109.5 . . ?
Ge1 C11 H11B 109.5 . . ?
H11A C11 H11B 109.5 . . ?
Ge1 C11 H11C 109.5 . . ?
H11A C11 H11C 109.5 . . ?
H11B C11 H11C 109.5 . . ?
Ge1 C12 H12A 109.5 . . ?
Ge1 C12 H12B 109.5 . . ?
H12A C12 H12B 109.5 . . ?
Ge1 C12 H12C 109.5 . . ?
H12A C12 H12C 109.5 . . ?
H12B C12 H12C 109.5 . . ?
C14 C13 Sn1 114.0(6) . . ?
C14 C13 H13A 108.7 . . ?
Sn1 C13 H13A 108.7 . . ?
C14 C13 H13B 108.7 . . ?
Sn1 C13 H13B 108.7 . . ?
H13A C13 H13B 107.6 . . ?
C13 C14 H14B 109.5 . . ?
C13 C14 H14C 109.5 . . ?
H14B C14 H14C 109.5 . . ?
C13 C14 H14D 109.5 . . ?
H14B C14 H14D 109.5 . . ?
H14C C14 H14D 109.5 . . ?
C16 C15 Sn1 115.2(6) . . ?
C16 C15 H15B 108.5 . . ?
Sn1 C15 H15B 108.5 . . ?
C16 C15 H15C 108.5 . . ?
Sn1 C15 H15C 108.5 . . ?
H15B C15 H15C 107.5 . . ?
C15 C16 H16D 109.5 . . ?
C15 C16 H16A 109.5 . . ?
H16D C16 H16A 109.5 . . ?
C15 C16 H16B 109.5 . . ?
H16D C16 H16B 109.5 . . ?
H16A C16 H16B 109.5 . . ?

loop_
_geom_bond_atom_site_label_1
_geom_bond_atom_site_label_2
_geom_bond_distance
_geom_bond_site_symmetry_2
_geom_bond_publ_flag
W1 C3 2.294(7) . ?
W1 C7 2.296(7) . ?
W1 C1 2.301(7) . ?
W1 C5 2.302(7) . ?
W1 C4 2.304(7) . ?
W1 C10 2.309(7) . ?
W1 C6 2.312(7) . ?
W1 C9 2.319(7) . ?
W1 C8 2.320(6) . ?
W1 C2 2.327(7) . ?
W1 Ge1 2.5489(8) . ?
W1 Sn1 2.7409(5) . ?
Ge1 C11 1.968(8) . ?
Ge1 C12 2.006(6) . ?
Ge1 Br2 2.4321(13) . ?
Sn1 C13 2.175(7) . ?
Sn1 C15 2.185(7) . ?
Sn1 Cl1 2.46(4) . ?
Sn1 Br1 2.564(6) . ?
C1 C2 1.392(11) . ?
C1 C5 1.423(12) . ?
C1 H1A 1.0000 . ?
C2 C3 1.424(11) . ?
C2 H2A 1.0000 . ?
C3 C4 1.443(11) . ?
C3 H3A 1.0000 . ?
C4 C5 1.403(12) . ?
C4 H4A 1.0000 . ?
C5 H5A 1.0000 . ?
C6 C10 1.400(11) . ?
C6 C7 1.440(10) . ?
C6 H6A 1.0000 . ?
C7 C8 1.430(11) . ?
C7 H7A 1.0000 . ?
C8 C9 1.420(11) . ?
C8 H8A 1.0000 . ?
C9 C10 1.416(11) . ?
C9 H9A 1.0000 . ?
C10 H10A 1.0000 . ?
C11 H11A 0.9800 . ?
C11 H11B 0.9800 . ?
C11 H11C 0.9800 . ?
C12 H12A 0.9800 . ?
C12 H12B 0.9800 . ?
C12 H12C 0.9800 . ?
C13 C14 1.527(11) . ?
C13 H13A 0.9900 . ?
C13 H13B 0.9900 . ?
C14 H14B 0.9800 . ?
C14 H14C 0.9800 . ?
C14 H14D 0.9800 . ?
C15 C16 1.504(12) . ?
C15 H15B 0.9900 . ?
C15 H15C 0.9900 . ?
C16 H16D 0.9800 . ?
C16 H16A 0.9800 . ?
C16 H16B 0.9800 . ?
